data_7129597
loop_
_publ_author_name
'Sindlinger, Marvin'
'Str\"obele, Markus'
'Maichle-M\"ossmer, C\"acilia'
'Bettinger, Holger F.'

_publ_section_title
;
 Kinetic stabilization allows structural analysis of a benzoborirene
;
_journal_name_full 'Chemical Communications'
_journal_paper_doi 10.1039/D1CC06588B
_journal_year 2022
_chemical_formula_sum 'C45 H62 B Cl Si'
_chemical_formula_weight 677.29
_space_group_crystal_system monoclinic
_space_group_IT_number 14
_space_group_name_Hall '-P 2ybc'
_space_group_name_H-M_alt 'P 1 21/c 1'
_atom_sites_solution_hydrogens mixed
_audit_creation_method SHELXL-2014/7
_audit_update_record
;
2021-11-11 deposited with the CCDC.	2022-01-07 downloaded from the CCDC.
;
_cell_angle_alpha 90
_cell_angle_beta 105.6620(10)
_cell_angle_gamma 90
_cell_formula_units_Z 4
_cell_length_a 12.5107(5)
_cell_length_b 18.5950(8)
_cell_length_c 18.2194(7)
_cell_measurement_reflns_used 9938
_cell_measurement_temperature 100(2)
_cell_measurement_theta_max 27.90
_cell_measurement_theta_min 2.321
_cell_volume 4081.1(3)
_computing_cell_refinement 'SAINT V8.38A (Bruker AXS Inc., 2017)'
_computing_data_collection 'APEX3 v2017.3-0 (Bruker AXS)'
_computing_data_reduction 'SAINT V8.38A (Bruker AXS Inc., 2017)'
_computing_structure_refinement 'SHELXL-2014/7 (Sheldrick, 2014)'
_computing_structure_solution 'XT, VERSION 2014/5,SHELXS-13 (Sheldrick 2008)'
_diffrn_ambient_temperature 100(2)
_diffrn_measured_fraction_theta_full 1.000
_diffrn_measured_fraction_theta_max 0.999
_diffrn_measurement_device_type 'Bruker APEX II DUO'
_diffrn_measurement_method 'omega scans'
_diffrn_radiation_type MoK\a
_diffrn_radiation_wavelength 0.71073
_diffrn_reflns_av_R_equivalents 0.0666
_diffrn_reflns_av_unetI/netI 0.0386
_diffrn_reflns_Laue_measured_fraction_full 1.000
_diffrn_reflns_Laue_measured_fraction_max 0.999
_diffrn_reflns_limit_h_max 16
_diffrn_reflns_limit_h_min -16
_diffrn_reflns_limit_k_max 24
_diffrn_reflns_limit_k_min -24
_diffrn_reflns_limit_l_max 24
_diffrn_reflns_limit_l_min -24
_diffrn_reflns_number 80271
_diffrn_reflns_point_group_measured_fraction_full 1.000
_diffrn_reflns_point_group_measured_fraction_max 0.999
_diffrn_reflns_theta_full 25.242
_diffrn_reflns_theta_max 28.314
_diffrn_reflns_theta_min 1.596
_diffrn_source 'ImuS-focus sealed tube'
_exptl_absorpt_coefficient_mu 0.152
_exptl_absorpt_correction_type multi-scan
_exptl_absorpt_process_details Sadbas
_exptl_crystal_colour colourless
_exptl_crystal_density_diffrn 1.102
_exptl_crystal_description plate
_exptl_crystal_F_000 1472
_exptl_crystal_size_max 0.311
_exptl_crystal_size_mid 0.134
_exptl_crystal_size_min 0.101
_exptl_transmission_factor_max 0.7428
_exptl_transmission_factor_min 0.7001
_refine_diff_density_max 0.960
_refine_diff_density_min -0.684
_refine_diff_density_rms 0.056
_refine_ls_extinction_method none
_refine_ls_goodness_of_fit_ref 1.029
_refine_ls_hydrogen_treatment mixed
_refine_ls_matrix_type full
_refine_ls_number_parameters 539
_refine_ls_number_reflns 10161
_refine_ls_number_restraints 18
_refine_ls_restrained_S_all 1.029
_refine_ls_R_factor_all 0.0714
_refine_ls_R_factor_gt 0.0495
_refine_ls_shift/su_max 0.001
_refine_ls_shift/su_mean 0.000
_refine_ls_structure_factor_coef Fsqd
_refine_ls_weighting_details 'w=1/[\s^2^(Fo^2^)+(0.0457P)^2^+3.2251P] where P=(Fo^2^+2Fc^2^)/3'
_refine_ls_weighting_scheme calc
_refine_ls_wR_factor_gt 0.1121
_refine_ls_wR_factor_ref 0.1270
_reflns_Friedel_coverage 0.000
_reflns_number_gt 7689
_reflns_number_total 10161
_reflns_threshold_expression 'I > 2\s(I)'
_cod_data_source_file d1cc06588b2.cif
_cod_data_source_block mo_MS028_0m
_cod_original_sg_symbol_H-M 'P 21/c'
_cod_database_code 7129597
_shelx_shelxl_version_number 2014/7
_shelx_space_group_comment
;
The symmetry employed for this shelxl refinement is uniquely defined
by the following loop, which should always be used as a source of
symmetry information in preference to the above space-group names.
They are only intended as comments.
;
_shelx_estimated_absorpt_t_min 0.954
_shelx_estimated_absorpt_t_max 0.985

loop_
_space_group_symop_operation_xyz
'x, y, z'
'-x, y+1/2, -z+1/2'
'-x, -y, -z'
'x, -y-1/2, z-1/2'

loop_
_atom_site_label
_atom_site_type_symbol
_atom_site_fract_x
_atom_site_fract_y
_atom_site_fract_z
_atom_site_U_iso_or_equiv
_atom_site_adp_type
_atom_site_occupancy
_atom_site_site_symmetry_order
_atom_site_calc_flag
_atom_site_refinement_flags_posn
_atom_site_refinement_flags_adp
_atom_site_refinement_flags_occupancy
_atom_site_disorder_assembly
_atom_site_disorder_group
C1 C 0.37050(13) 0.70098(9) 0.26595(9) 0.0170(3) Uani 1 1 d . . . . .
C2 C 0.41843(13) 0.77046(9) 0.27245(9) 0.0169(3) Uani 1 1 d . . . . .
C3 C 0.35859(14) 0.82805(9) 0.23238(9) 0.0201(3) Uani 1 1 d . . . . .
C4 C 0.25201(14) 0.81788(10) 0.18549(10) 0.0233(4) Uani 1 1 d . . . . .
C5 C 0.20198(14) 0.75118(10) 0.18264(10) 0.0228(3) Uani 1 1 d . . . . .
C6 C 0.25836(13) 0.69279(9) 0.22375(9) 0.0189(3) Uani 1 1 d . . . . .
C10 C 0.54156(13) 0.60697(9) 0.27092(9) 0.0180(3) Uani 1 1 d . . . . .
C11 C 0.63291(14) 0.56259(9) 0.30904(9) 0.0202(3) Uani 1 1 d . . . . .
C12 C 0.69667(16) 0.53265(10) 0.26445(10) 0.0279(4) Uani 1 1 d . . . . .
C13 C 0.67458(17) 0.54366(11) 0.18604(11) 0.0306(4) Uani 1 1 d . . . . .
C14 C 0.58912(16) 0.58879(10) 0.15021(10) 0.0261(4) Uani 1 1 d . . . . .
C15 C 0.52517(14) 0.62066(9) 0.19278(9) 0.0210(3) Uani 1 1 d . . . . .
C16 C 0.66939(17) 0.61620(11) 0.47811(11) 0.0331(4) Uani 1 1 d . . . . .
H16A H 0.5950 0.6137 0.4859 0.050 Uiso 1 1 calc R U . . .
H16B H 0.6786 0.6623 0.4545 0.050 Uiso 1 1 calc R U . . .
H16C H 0.7252 0.6119 0.5274 0.050 Uiso 1 1 calc R U . . .
C17 C 0.84132(15) 0.52728(12) 0.43489(12) 0.0351(5) Uani 1 1 d . . . . .
H17A H 0.8751 0.5691 0.4173 0.053 Uiso 1 1 calc R U . . .
H17B H 0.8556 0.4842 0.4081 0.053 Uiso 1 1 calc R U . . .
H17C H 0.8735 0.5211 0.4899 0.053 Uiso 1 1 calc R U . . .
C18 C 0.62709(16) 0.45674(10) 0.44046(10) 0.0289(4) Uani 1 1 d . . . . .
H18A H 0.6643 0.4442 0.4934 0.043 Uiso 1 1 calc R U . . .
H18B H 0.6377 0.4179 0.4067 0.043 Uiso 1 1 calc R U . . .
H18C H 0.5476 0.4635 0.4348 0.043 Uiso 1 1 calc R U . . .
C20 C 0.52924(13) 0.78449(8) 0.32843(9) 0.0172(3) Uani 1 1 d . . . . .
C21 C 0.53525(13) 0.78923(9) 0.40686(9) 0.0191(3) Uani 1 1 d . . . . .
C22 C 0.63706(14) 0.80473(9) 0.45868(9) 0.0212(3) Uani 1 1 d . . . . .
C23 C 0.73315(14) 0.81487(9) 0.43556(9) 0.0212(3) Uani 1 1 d . . . . .
C24 C 0.72495(14) 0.81071(9) 0.35821(9) 0.0203(3) Uani 1 1 d . . . . .
C25 C 0.62508(13) 0.79720(9) 0.30370(9) 0.0185(3) Uani 1 1 d . . . . .
C26 C 0.43033(14) 0.78410(11) 0.43452(10) 0.0250(4) Uani 1 1 d . . . . .
H26 H 0.3766(18) 0.7544(11) 0.3980(12) 0.031(6) Uiso 1 1 d . . . . .
C27 C 0.37758(18) 0.85857(13) 0.43144(12) 0.0404(5) Uani 1 1 d . . . . .
H27A H 0.4290 0.8911 0.4662 0.061 Uiso 1 1 calc R U . . .
H27B H 0.3085 0.8550 0.4468 0.061 Uiso 1 1 calc R U . . .
H27C H 0.3614 0.8774 0.3793 0.061 Uiso 1 1 calc R U . . .
C28 C 0.44818(16) 0.75151(11) 0.51391(10) 0.0283(4) Uani 1 1 d . . . . .
H28A H 0.4959 0.7833 0.5518 0.043 Uiso 1 1 calc R U . . .
H28B H 0.4837 0.7043 0.5156 0.043 Uiso 1 1 calc R U . . .
H28C H 0.3764 0.7460 0.5253 0.043 Uiso 1 1 calc R U . . .
C29 C 0.84638(15) 0.82798(11) 0.49127(10) 0.0276(4) Uani 1 1 d . . . . .
H29 H 0.8907(16) 0.8562(11) 0.4628(11) 0.023(5) Uiso 1 1 d . . . . .
C30 C 0.84269(18) 0.87072(13) 0.56197(11) 0.0404(5) Uani 1 1 d . . . . .
H30A H 0.8017 0.9156 0.5465 0.061 Uiso 1 1 calc R U . . .
H30B H 0.9185 0.8819 0.5918 0.061 Uiso 1 1 calc R U . . .
H30C H 0.8055 0.8422 0.5930 0.061 Uiso 1 1 calc R U . . .
C31 C 0.90622(18) 0.75609(14) 0.51320(15) 0.0497(6) Uani 1 1 d . . . . .
H31A H 0.8675 0.7279 0.5435 0.075 Uiso 1 1 calc R U . . .
H31B H 0.9827 0.7650 0.5432 0.075 Uiso 1 1 calc R U . . .
H31C H 0.9067 0.7294 0.4669 0.075 Uiso 1 1 calc R U . . .
C32 C 0.62142(14) 0.80084(10) 0.21990(9) 0.0222(3) Uani 1 1 d . . . . .
H32 H 0.5511(15) 0.7793(10) 0.1900(10) 0.014(4) Uiso 1 1 d . . . . .
C33 C 0.71607(15) 0.75955(11) 0.20048(11) 0.0295(4) Uani 1 1 d . . . . .
H33A H 0.7868 0.7834 0.2243 0.044 Uiso 1 1 calc R U . . .
H33B H 0.7040 0.7587 0.1451 0.044 Uiso 1 1 calc R U . . .
H33C H 0.7180 0.7102 0.2196 0.044 Uiso 1 1 calc R U . . .
C34 C 0.62369(16) 0.87962(11) 0.19542(10) 0.0294(4) Uani 1 1 d . . . . .
H34A H 0.5605 0.9053 0.2052 0.044 Uiso 1 1 calc R U . . .
H34B H 0.6190 0.8818 0.1409 0.044 Uiso 1 1 calc R U . . .
H34C H 0.6930 0.9021 0.2245 0.044 Uiso 1 1 calc R U . . .
C60 C 0.19544(14) 0.62439(10) 0.22647(10) 0.0231(4) Uani 1 1 d . . . . .
C61 C 0.13567(14) 0.61850(11) 0.28171(10) 0.0279(4) Uani 1 1 d . . . . .
C62 C 0.08278(17) 0.55300(13) 0.28740(11) 0.0386(5) Uani 1 1 d . . . . .
H62 H 0.0429 0.5484 0.3247 0.046 Uiso 1 1 calc R U . . .
C63 C 0.0864(2) 0.49450(13) 0.24063(11) 0.0427(6) Uani 1 1 d . . . . .
C64 C 0.13957(19) 0.50337(12) 0.18416(11) 0.0382(5) Uani 1 1 d . . . . .
C65 C 0.19343(16) 0.56720(10) 0.17580(10) 0.0280(4) Uani 1 1 d . . . . .
C66 C 0.12368(16) 0.68140(12) 0.33215(11) 0.0318(4) Uani 1 1 d . . . . .
H66 H 0.1764(18) 0.7198(12) 0.3287(12) 0.031(6) Uiso 1 1 d . . . . .
C67 C 0.15004(18) 0.66284(13) 0.41709(12) 0.0383(5) Uani 1 1 d . . . . .
H67A H 0.0971 0.6268 0.4250 0.057 Uiso 1 1 calc R U . . .
H67B H 0.1443 0.7063 0.4462 0.057 Uiso 1 1 calc R U . . .
H67C H 0.2256 0.6435 0.4344 0.057 Uiso 1 1 calc R U . . .
C68 C 0.00572(19) 0.71198(16) 0.30415(15) 0.0535(7) Uani 1 1 d . . . . .
H68A H -0.0090 0.7257 0.2504 0.080 Uiso 1 1 calc R U . . .
H68B H -0.0011 0.7544 0.3345 0.080 Uiso 1 1 calc R U . . .
H68C H -0.0480 0.6754 0.3097 0.080 Uiso 1 1 calc R U . . .
C73 C 0.24271(16) 0.57318(10) 0.10873(11) 0.0294(4) Uani 1 1 d . . . . .
H73 H 0.2852(17) 0.6167(11) 0.1150(11) 0.025(5) Uiso 1 1 d . . . . .
C74 C 0.14864(18) 0.58121(14) 0.03509(11) 0.0412(5) Uani 1 1 d . . . . .
H74A H 0.0988 0.5397 0.0293 0.062 Uiso 1 1 calc R U . . .
H74B H 0.1801 0.5838 -0.0086 0.062 Uiso 1 1 calc R U . . .
H74C H 0.1069 0.6253 0.0376 0.062 Uiso 1 1 calc R U . . .
C75 C 0.3176(2) 0.50934(12) 0.10262(15) 0.0461(6) Uani 1 1 d . . . . .
H75A H 0.3752 0.5038 0.1508 0.069 Uiso 1 1 calc R U . . .
H75B H 0.3524 0.5181 0.0613 0.069 Uiso 1 1 calc R U . . .
H75C H 0.2729 0.4654 0.0919 0.069 Uiso 1 1 calc R U . . .
Si1 Si 0.68733(4) 0.54153(3) 0.41469(3) 0.02083(11) Uani 1 1 d . . . . .
Cl1 Cl 0.40720(3) 0.58457(2) 0.37347(2) 0.02561(11) Uani 1 1 d . . . . .
B1 B 0.44531(15) 0.63508(10) 0.30256(10) 0.0183(3) Uani 1 1 d . . . . .
H3 H 0.3913(15) 0.8756(10) 0.2373(10) 0.016(4) Uiso 1 1 d . . . . .
H4 H 0.2100(17) 0.8582(12) 0.1561(12) 0.031(5) Uiso 1 1 d . . . . .
H5 H 0.1264(18) 0.7445(11) 0.1528(12) 0.030(5) Uiso 1 1 d . . . . .
H12 H 0.7609(17) 0.5025(11) 0.2887(11) 0.025(5) Uiso 1 1 d . . . . .
H13 H 0.7207(19) 0.5217(13) 0.1567(13) 0.041(6) Uiso 1 1 d . . . . .
H14 H 0.5754(18) 0.5967(12) 0.0977(13) 0.033(6) Uiso 1 1 d . . . . .
H15 H 0.4647(17) 0.6531(11) 0.1680(11) 0.024(5) Uiso 1 1 d . . . . .
H22 H 0.6408(16) 0.8073(10) 0.5111(11) 0.024(5) Uiso 1 1 d . . . . .
H24 H 0.7905(16) 0.8190(10) 0.3403(11) 0.023(5) Uiso 1 1 d . . . . .
H64 H 0.132(2) 0.4639(14) 0.1460(14) 0.048(7) Uiso 1 1 d . . . . .
C70 C 0.0382(2) 0.41927(14) 0.24711(13) 0.0217(7) Uani 0.747(7) 1 d . U P A 1
H70 H 0.0796 0.3834 0.2245 0.025(7) Uiso 0.747(7) 1 calc R . P A 1
C71 C -0.0832(3) 0.4187(2) 0.2008(2) 0.0320(8) Uani 0.747(7) 1 d . U P A 1
H71A H -0.1143 0.3706 0.2024 0.048 Uiso 0.747(7) 1 calc R U P A 1
H71B H -0.0882 0.4316 0.1478 0.048 Uiso 0.747(7) 1 calc R U P A 1
H71C H -0.1250 0.4536 0.2223 0.048 Uiso 0.747(7) 1 calc R U P A 1
C72 C 0.0493(9) 0.3981(6) 0.3302(4) 0.0306(15) Uani 0.747(7) 1 d . U P A 1
H72A H 0.0080 0.4324 0.3530 0.046 Uiso 0.747(7) 1 calc R U P A 1
H72B H 0.1278 0.3988 0.3589 0.046 Uiso 0.747(7) 1 calc R U P A 1
H72C H 0.0192 0.3497 0.3319 0.046 Uiso 0.747(7) 1 calc R U P A 1
C70A C -0.0137(6) 0.4472(4) 0.2559(4) 0.022(2) Uani 0.253(7) 1 d . U P A 2
H70A H -0.0730 0.4764 0.2692 0.027 Uiso 0.253(7) 1 calc R U P A 2
C71A C -0.0545(11) 0.4026(7) 0.1844(7) 0.041(3) Uani 0.253(7) 1 d . U P A 2
H71D H -0.1028 0.3641 0.1937 0.061 Uiso 0.253(7) 1 calc R U P A 2
H71E H 0.0091 0.3815 0.1706 0.061 Uiso 0.253(7) 1 calc R U P A 2
H71F H -0.0962 0.4332 0.1428 0.061 Uiso 0.253(7) 1 calc R U P A 2
C72A C 0.050(2) 0.3989(16) 0.3196(12) 0.029(4) Uani 0.253(7) 1 d . U P A 2
H72D H 0.0043 0.3567 0.3231 0.043 Uiso 0.253(7) 1 calc R U P A 2
H72E H 0.0667 0.4253 0.3679 0.043 Uiso 0.253(7) 1 calc R U P A 2
H72F H 0.1189 0.3833 0.3091 0.043 Uiso 0.253(7) 1 calc R U P A 2

loop_
_atom_site_aniso_label
_atom_site_aniso_U_11
_atom_site_aniso_U_22
_atom_site_aniso_U_33
_atom_site_aniso_U_23
_atom_site_aniso_U_13
_atom_site_aniso_U_12
C1 0.0158(7) 0.0207(8) 0.0143(7) 0.0009(6) 0.0035(6) 0.0009(6)
C2 0.0148(7) 0.0205(8) 0.0153(7) -0.0015(6) 0.0039(6) 0.0005(6)
C3 0.0203(8) 0.0181(8) 0.0214(8) 0.0005(6) 0.0049(6) 0.0008(6)
C4 0.0202(8) 0.0231(9) 0.0241(8) 0.0051(7) 0.0016(7) 0.0040(7)
C5 0.0163(8) 0.0263(9) 0.0226(8) 0.0033(7) -0.0003(6) 0.0000(7)
C6 0.0174(8) 0.0200(8) 0.0182(7) 0.0011(6) 0.0028(6) -0.0010(6)
C10 0.0186(8) 0.0167(7) 0.0177(7) 0.0013(6) 0.0033(6) -0.0019(6)
C11 0.0222(8) 0.0195(8) 0.0193(8) 0.0018(6) 0.0064(6) 0.0018(6)
C12 0.0312(10) 0.0298(10) 0.0249(9) 0.0079(7) 0.0111(7) 0.0137(8)
C13 0.0403(11) 0.0308(10) 0.0254(9) 0.0040(7) 0.0171(8) 0.0119(8)
C14 0.0340(10) 0.0276(9) 0.0176(8) 0.0033(7) 0.0085(7) 0.0046(8)
C15 0.0233(8) 0.0205(8) 0.0182(8) 0.0030(6) 0.0037(6) 0.0018(7)
C16 0.0313(10) 0.0362(11) 0.0268(9) -0.0075(8) -0.0006(8) 0.0064(8)
C17 0.0219(9) 0.0498(13) 0.0311(10) 0.0019(9) 0.0028(8) 0.0074(9)
C18 0.0349(10) 0.0276(9) 0.0239(9) 0.0070(7) 0.0076(8) 0.0046(8)
C20 0.0170(7) 0.0151(7) 0.0186(7) 0.0001(6) 0.0032(6) 0.0005(6)
C21 0.0192(8) 0.0195(8) 0.0183(7) -0.0001(6) 0.0046(6) 0.0016(6)
C22 0.0231(8) 0.0238(9) 0.0155(7) -0.0005(6) 0.0029(6) -0.0010(7)
C23 0.0199(8) 0.0196(8) 0.0207(8) 0.0011(6) -0.0004(6) -0.0015(6)
C24 0.0173(8) 0.0216(8) 0.0217(8) 0.0019(6) 0.0048(6) -0.0017(6)
C25 0.0179(8) 0.0193(8) 0.0170(7) -0.0001(6) 0.0026(6) 0.0006(6)
C26 0.0192(8) 0.0375(10) 0.0187(8) -0.0059(7) 0.0058(7) -0.0013(7)
C27 0.0381(11) 0.0542(14) 0.0304(10) 0.0001(9) 0.0119(9) 0.0224(10)
C28 0.0282(9) 0.0354(10) 0.0240(9) -0.0042(7) 0.0116(7) -0.0042(8)
C29 0.0196(8) 0.0379(10) 0.0213(8) 0.0031(7) -0.0015(7) -0.0081(7)
C30 0.0330(11) 0.0619(15) 0.0226(9) -0.0056(9) 0.0013(8) -0.0209(10)
C31 0.0268(11) 0.0523(14) 0.0549(14) 0.0112(11) -0.0148(10) 0.0021(10)
C32 0.0178(8) 0.0312(9) 0.0169(7) -0.0012(7) 0.0033(6) -0.0038(7)
C33 0.0221(9) 0.0404(11) 0.0274(9) -0.0079(8) 0.0091(7) -0.0033(8)
C34 0.0270(9) 0.0384(11) 0.0231(9) 0.0073(8) 0.0069(7) -0.0009(8)
C60 0.0168(8) 0.0253(9) 0.0226(8) 0.0074(7) -0.0026(6) -0.0022(7)
C61 0.0177(8) 0.0373(10) 0.0245(9) 0.0099(8) -0.0015(7) -0.0050(7)
C62 0.0313(10) 0.0553(14) 0.0263(10) 0.0112(9) 0.0025(8) -0.0179(10)
C63 0.0504(13) 0.0455(13) 0.0242(10) 0.0067(9) -0.0035(9) -0.0286(10)
C64 0.0516(13) 0.0318(11) 0.0235(9) 0.0035(8) -0.0033(9) -0.0189(10)
C65 0.0289(9) 0.0271(9) 0.0218(8) 0.0057(7) -0.0038(7) -0.0075(7)
C66 0.0229(9) 0.0410(11) 0.0331(10) 0.0086(8) 0.0103(8) 0.0030(8)
C67 0.0340(11) 0.0496(13) 0.0327(10) 0.0060(9) 0.0111(9) 0.0119(9)
C68 0.0345(12) 0.0723(18) 0.0545(15) 0.0258(13) 0.0134(11) 0.0216(12)
C73 0.0321(10) 0.0260(10) 0.0263(9) -0.0022(7) 0.0014(8) -0.0093(8)
C74 0.0385(12) 0.0593(15) 0.0232(9) 0.0024(9) 0.0041(8) -0.0178(10)
C75 0.0513(14) 0.0265(11) 0.0593(15) -0.0083(10) 0.0124(11) -0.0069(10)
Si1 0.0199(2) 0.0245(2) 0.0171(2) 0.00260(17) 0.00341(17) 0.00481(18)
Cl1 0.0228(2) 0.0320(2) 0.0238(2) 0.01174(17) 0.00933(16) 0.00619(17)
B1 0.0182(8) 0.0195(9) 0.0150(8) 0.0010(7) 0.0010(7) -0.0009(7)
C70 0.0197(13) 0.0218(13) 0.0240(11) 0.0021(8) 0.0067(8) -0.0025(10)
C71 0.0229(14) 0.040(2) 0.0305(17) 0.0064(13) 0.0034(11) -0.0070(11)
C72 0.037(3) 0.032(3) 0.0228(16) 0.0058(14) 0.0070(14) -0.005(2)
C70A 0.013(3) 0.024(4) 0.030(3) 0.003(3) 0.008(2) 0.001(3)
C71A 0.051(7) 0.042(6) 0.035(4) -0.005(3) 0.021(4) -0.027(5)
C72A 0.016(6) 0.030(7) 0.039(6) 0.009(6) 0.004(4) -0.003(5)

loop_
_atom_type_symbol
_atom_type_description
_atom_type_scat_dispersion_real
_atom_type_scat_dispersion_imag
_atom_type_scat_source
C C 0.0033 0.0016 'International Tables Vol C Tables 4.2.6.8 and 6.1.1.4'
Si Si 0.0817 0.0704 'International Tables Vol C Tables 4.2.6.8 and 6.1.1.4'
Cl Cl 0.1484 0.1585 'International Tables Vol C Tables 4.2.6.8 and 6.1.1.4'
B B 0.0013 0.0007 'International Tables Vol C Tables 4.2.6.8 and 6.1.1.4'
H H 0.0000 0.0000 'International Tables Vol C Tables 4.2.6.8 and 6.1.1.4'

loop_
_geom_angle_atom_site_label_1
_geom_angle_atom_site_label_2
_geom_angle_atom_site_label_3
_geom_angle
_geom_angle_site_symmetry_1
_geom_angle_site_symmetry_3
_geom_angle_publ_flag
C6 C1 C2 118.64(14) . . ?
C6 C1 B1 122.33(14) . . ?
C2 C1 B1 118.97(14) . . ?
C3 C2 C1 120.11(14) . . ?
C3 C2 C20 119.17(14) . . ?
C1 C2 C20 120.44(14) . . ?
C4 C3 C2 120.53(16) . . ?
C4 C3 H3 119.6(11) . . ?
C2 C3 H3 119.9(11) . . ?
C5 C4 C3 119.64(16) . . ?
C5 C4 H4 119.4(12) . . ?
C3 C4 H4 120.9(12) . . ?
C4 C5 C6 121.24(16) . . ?
C4 C5 H5 120.1(13) . . ?
C6 C5 H5 118.7(13) . . ?
C5 C6 C1 119.40(15) . . ?
C5 C6 C60 118.82(14) . . ?
C1 C6 C60 121.63(14) . . ?
C15 C10 C11 118.41(15) . . ?
C15 C10 B1 113.44(14) . . ?
C11 C10 B1 127.62(14) . . ?
C12 C11 C10 117.03(15) . . ?
C12 C11 Si1 113.68(12) . . ?
C10 C11 Si1 129.19(12) . . ?
C13 C12 C11 123.37(17) . . ?
C13 C12 H12 117.2(12) . . ?
C11 C12 H12 119.5(12) . . ?
C14 C13 C12 119.25(17) . . ?
C14 C13 H13 119.6(14) . . ?
C12 C13 H13 121.1(14) . . ?
C13 C14 C15 119.08(16) . . ?
C13 C14 H14 119.0(13) . . ?
C15 C14 H14 121.9(13) . . ?
C14 C15 C10 122.68(16) . . ?
C14 C15 H15 119.8(11) . . ?
C10 C15 H15 117.5(11) . . ?
Si1 C16 H16A 109.5 . . ?
Si1 C16 H16B 109.5 . . ?
H16A C16 H16B 109.5 . . ?
Si1 C16 H16C 109.5 . . ?
H16A C16 H16C 109.5 . . ?
H16B C16 H16C 109.5 . . ?
Si1 C17 H17A 109.5 . . ?
Si1 C17 H17B 109.5 . . ?
H17A C17 H17B 109.5 . . ?
Si1 C17 H17C 109.5 . . ?
H17A C17 H17C 109.5 . . ?
H17B C17 H17C 109.5 . . ?
Si1 C18 H18A 109.5 . . ?
Si1 C18 H18B 109.5 . . ?
H18A C18 H18B 109.5 . . ?
Si1 C18 H18C 109.5 . . ?
H18A C18 H18C 109.5 . . ?
H18B C18 H18C 109.5 . . ?
C25 C20 C21 119.66(14) . . ?
C25 C20 C2 121.30(14) . . ?
C21 C20 C2 118.92(14) . . ?
C22 C21 C20 119.12(15) . . ?
C22 C21 C26 119.82(14) . . ?
C20 C21 C26 120.84(14) . . ?
C23 C22 C21 121.95(15) . . ?
C23 C22 H22 119.2(12) . . ?
C21 C22 H22 118.8(12) . . ?
C24 C23 C22 117.87(15) . . ?
C24 C23 C29 119.10(15) . . ?
C22 C23 C29 123.00(15) . . ?
C23 C24 C25 122.71(15) . . ?
C23 C24 H24 119.6(12) . . ?
C25 C24 H24 117.7(11) . . ?
C24 C25 C20 118.61(14) . . ?
C24 C25 C32 119.16(14) . . ?
C20 C25 C32 122.14(14) . . ?
C28 C26 C27 110.21(15) . . ?
C28 C26 C21 114.65(15) . . ?
C27 C26 C21 109.37(16) . . ?
C28 C26 H26 108.6(13) . . ?
C27 C26 H26 106.0(13) . . ?
C21 C26 H26 107.7(12) . . ?
C26 C27 H27A 109.5 . . ?
C26 C27 H27B 109.5 . . ?
H27A C27 H27B 109.5 . . ?
C26 C27 H27C 109.5 . . ?
H27A C27 H27C 109.5 . . ?
H27B C27 H27C 109.5 . . ?
C26 C28 H28A 109.5 . . ?
C26 C28 H28B 109.5 . . ?
H28A C28 H28B 109.5 . . ?
C26 C28 H28C 109.5 . . ?
H28A C28 H28C 109.5 . . ?
H28B C28 H28C 109.5 . . ?
C23 C29 C30 114.30(16) . . ?
C23 C29 C31 109.59(16) . . ?
C30 C29 C31 111.02(18) . . ?
C23 C29 H29 106.5(11) . . ?
C30 C29 H29 108.1(11) . . ?
C31 C29 H29 107.0(11) . . ?
C29 C30 H30A 109.5 . . ?
C29 C30 H30B 109.5 . . ?
H30A C30 H30B 109.5 . . ?
C29 C30 H30C 109.5 . . ?
H30A C30 H30C 109.5 . . ?
H30B C30 H30C 109.5 . . ?
C29 C31 H31A 109.5 . . ?
C29 C31 H31B 109.5 . . ?
H31A C31 H31B 109.5 . . ?
C29 C31 H31C 109.5 . . ?
H31A C31 H31C 109.5 . . ?
H31B C31 H31C 109.5 . . ?
C25 C32 C33 113.29(15) . . ?
C25 C32 C34 109.73(14) . . ?
C33 C32 C34 109.61(15) . . ?
C25 C32 H32 108.6(10) . . ?
C33 C32 H32 107.4(10) . . ?
C34 C32 H32 108.1(10) . . ?
C32 C33 H33A 109.5 . . ?
C32 C33 H33B 109.5 . . ?
H33A C33 H33B 109.5 . . ?
C32 C33 H33C 109.5 . . ?
H33A C33 H33C 109.5 . . ?
H33B C33 H33C 109.5 . . ?
C32 C34 H34A 109.5 . . ?
C32 C34 H34B 109.5 . . ?
H34A C34 H34B 109.5 . . ?
C32 C34 H34C 109.5 . . ?
H34A C34 H34C 109.5 . . ?
H34B C34 H34C 109.5 . . ?
C65 C60 C61 119.43(16) . . ?
C65 C60 C6 122.40(16) . . ?
C61 C60 C6 118.17(16) . . ?
C62 C61 C60 118.11(19) . . ?
C62 C61 C66 119.87(17) . . ?
C60 C61 C66 121.97(17) . . ?
C63 C62 C61 122.69(19) . . ?
C63 C62 H62 118.7 . . ?
C61 C62 H62 118.7 . . ?
C64 C63 C62 117.78(19) . . ?
C64 C63 C70 116.4(2) . . ?
C62 C63 C70 125.8(2) . . ?
C64 C63 C70A 138.4(3) . . ?
C62 C63 C70A 99.5(3) . . ?
C63 C64 C65 121.9(2) . . ?
C63 C64 H64 117.4(14) . . ?
C65 C64 H64 120.4(14) . . ?
C64 C65 C60 119.79(18) . . ?
C64 C65 C73 117.72(18) . . ?
C60 C65 C73 122.41(16) . . ?
C61 C66 C67 114.08(17) . . ?
C61 C66 C68 109.09(19) . . ?
C67 C66 C68 110.16(17) . . ?
C61 C66 H66 110.0(12) . . ?
C67 C66 H66 105.2(12) . . ?
C68 C66 H66 108.1(12) . . ?
C66 C67 H67A 109.5 . . ?
C66 C67 H67B 109.5 . . ?
H67A C67 H67B 109.5 . . ?
C66 C67 H67C 109.5 . . ?
H67A C67 H67C 109.5 . . ?
H67B C67 H67C 109.5 . . ?
C66 C68 H68A 109.5 . . ?
C66 C68 H68B 109.5 . . ?
H68A C68 H68B 109.5 . . ?
C66 C68 H68C 109.5 . . ?
H68A C68 H68C 109.5 . . ?
H68B C68 H68C 109.5 . . ?
C65 C73 C75 113.02(17) . . ?
C65 C73 C74 109.24(16) . . ?
C75 C73 C74 110.54(18) . . ?
C65 C73 H73 107.5(12) . . ?
C75 C73 H73 109.4(12) . . ?
C74 C73 H73 106.9(12) . . ?
C73 C74 H74A 109.5 . . ?
C73 C74 H74B 109.5 . . ?
H74A C74 H74B 109.5 . . ?
C73 C74 H74C 109.5 . . ?
H74A C74 H74C 109.5 . . ?
H74B C74 H74C 109.5 . . ?
C73 C75 H75A 109.5 . . ?
C73 C75 H75B 109.5 . . ?
H75A C75 H75B 109.5 . . ?
C73 C75 H75C 109.5 . . ?
H75A C75 H75C 109.5 . . ?
H75B C75 H75C 109.5 . . ?
C16 Si1 C18 110.55(9) . . ?
C16 Si1 C17 105.84(9) . . ?
C18 Si1 C17 107.13(9) . . ?
C16 Si1 C11 113.91(8) . . ?
C18 Si1 C11 111.78(8) . . ?
C17 Si1 C11 107.17(8) . . ?
C10 B1 C1 122.27(14) . . ?
C10 B1 Cl1 118.74(12) . . ?
C1 B1 Cl1 118.47(12) . . ?
C71 C70 C72 110.8(5) . . ?
C71 C70 C63 108.4(2) . . ?
C72 C70 C63 112.0(4) . . ?
C71 C70 H70 108.5 . . ?
C72 C70 H70 108.5 . . ?
C63 C70 H70 108.5 . . ?
C70 C71 H71A 109.5 . . ?
C70 C71 H71B 109.5 . . ?
H71A C71 H71B 109.5 . . ?
C70 C71 H71C 109.5 . . ?
H71A C71 H71C 109.5 . . ?
H71B C71 H71C 109.5 . . ?
C70 C72 H72A 109.5 . . ?
C70 C72 H72B 109.5 . . ?
H72A C72 H72B 109.5 . . ?
C70 C72 H72C 109.5 . . ?
H72A C72 H72C 109.5 . . ?
H72B C72 H72C 109.5 . . ?
C72A C70A C71A 108.7(14) . . ?
C72A C70A C63 100.7(11) . . ?
C71A C70A C63 104.3(7) . . ?
C72A C70A H70A 114.0 . . ?
C71A C70A H70A 114.0 . . ?
C63 C70A H70A 114.0 . . ?
C70A C71A H71D 109.5 . . ?
C70A C71A H71E 109.5 . . ?
H71D C71A H71E 109.5 . . ?
C70A C71A H71F 109.5 . . ?
H71D C71A H71F 109.5 . . ?
H71E C71A H71F 109.5 . . ?
C70A C72A H72D 109.5 . . ?
C70A C72A H72E 109.5 . . ?
H72D C72A H72E 109.5 . . ?
C70A C72A H72F 109.5 . . ?
H72D C72A H72F 109.5 . . ?
H72E C72A H72F 109.5 . . ?

loop_
_geom_bond_atom_site_label_1
_geom_bond_atom_site_label_2
_geom_bond_distance
_geom_bond_site_symmetry_2
_geom_bond_publ_flag
C1 C6 1.414(2) . ?
C1 C2 1.416(2) . ?
C1 B1 1.577(2) . ?
C2 C3 1.395(2) . ?
C2 C20 1.506(2) . ?
C3 C4 1.389(2) . ?
C3 H3 0.969(19) . ?
C4 C5 1.384(2) . ?
C4 H4 0.99(2) . ?
C5 C6 1.397(2) . ?
C5 H5 0.96(2) . ?
C6 C60 1.504(2) . ?
C10 C15 1.406(2) . ?
C10 C11 1.429(2) . ?
C10 B1 1.559(2) . ?
C11 C12 1.399(2) . ?
C11 Si1 1.9011(17) . ?
C12 C13 1.395(3) . ?
C12 H12 0.98(2) . ?
C13 C14 1.377(3) . ?
C13 H13 0.98(2) . ?
C14 C15 1.388(2) . ?
C14 H14 0.94(2) . ?
C15 H15 0.98(2) . ?
C16 Si1 1.8583(19) . ?
C16 H16A 0.9800 . ?
C16 H16B 0.9800 . ?
C16 H16C 0.9800 . ?
C17 Si1 1.8799(19) . ?
C17 H17A 0.9800 . ?
C17 H17B 0.9800 . ?
C17 H17C 0.9800 . ?
C18 Si1 1.8616(19) . ?
C18 H18A 0.9800 . ?
C18 H18B 0.9800 . ?
C18 H18C 0.9800 . ?
C20 C25 1.410(2) . ?
C20 C21 1.413(2) . ?
C21 C22 1.395(2) . ?
C21 C26 1.531(2) . ?
C22 C23 1.390(2) . ?
C22 H22 0.94(2) . ?
C23 C24 1.387(2) . ?
C23 C29 1.523(2) . ?
C24 C25 1.393(2) . ?
C24 H24 0.97(2) . ?
C25 C32 1.516(2) . ?
C26 C28 1.528(2) . ?
C26 C27 1.528(3) . ?
C26 H26 0.98(2) . ?
C27 H27A 0.9800 . ?
C27 H27B 0.9800 . ?
C27 H27C 0.9800 . ?
C28 H28A 0.9800 . ?
C28 H28B 0.9800 . ?
C28 H28C 0.9800 . ?
C29 C30 1.525(3) . ?
C29 C31 1.531(3) . ?
C29 H29 1.00(2) . ?
C30 H30A 0.9800 . ?
C30 H30B 0.9800 . ?
C30 H30C 0.9800 . ?
C31 H31A 0.9800 . ?
C31 H31B 0.9800 . ?
C31 H31C 0.9800 . ?
C32 C33 1.531(2) . ?
C32 C34 1.534(3) . ?
C32 H32 0.986(18) . ?
C33 H33A 0.9800 . ?
C33 H33B 0.9800 . ?
C33 H33C 0.9800 . ?
C34 H34A 0.9800 . ?
C34 H34B 0.9800 . ?
C34 H34C 0.9800 . ?
C60 C65 1.404(3) . ?
C60 C61 1.411(2) . ?
C61 C62 1.403(3) . ?
C61 C66 1.520(3) . ?
C62 C63 1.390(3) . ?
C62 H62 0.9500 . ?
C63 C64 1.378(3) . ?
C63 C70 1.540(3) . ?
C63 C70A 1.615(7) . ?
C64 C65 1.393(3) . ?
C64 H64 1.00(3) . ?
C65 C73 1.514(3) . ?
C66 C67 1.532(3) . ?
C66 C68 1.535(3) . ?
C66 H66 0.99(2) . ?
C67 H67A 0.9800 . ?
C67 H67B 0.9800 . ?
C67 H67C 0.9800 . ?
C68 H68A 0.9800 . ?
C68 H68B 0.9800 . ?
C68 H68C 0.9800 . ?
C73 C75 1.535(3) . ?
C73 C74 1.535(3) . ?
C73 H73 0.96(2) . ?
C74 H74A 0.9800 . ?
C74 H74B 0.9800 . ?
C74 H74C 0.9800 . ?
C75 H75A 0.9800 . ?
C75 H75B 0.9800 . ?
C75 H75C 0.9800 . ?
Cl1 B1 1.7639(18) . ?
C70 C71 1.525(4) . ?
C70 C72 1.534(6) . ?
C70 H70 1.0000 . ?
C71 H71A 0.9800 . ?
C71 H71B 0.9800 . ?
C71 H71C 0.9800 . ?
C72 H72A 0.9800 . ?
C72 H72B 0.9800 . ?
C72 H72C 0.9800 . ?
C70A C72A 1.51(2) . ?
C70A C71A 1.512(14) . ?
C70A H70A 1.0000 . ?
C71A H71D 0.9800 . ?
C71A H71E 0.9800 . ?
C71A H71F 0.9800 . ?
C72A H72D 0.9800 . ?
C72A H72E 0.9800 . ?
C72A H72F 0.9800 . ?

loop_
_geom_torsion_atom_site_label_1
_geom_torsion_atom_site_label_2
_geom_torsion_atom_site_label_3
_geom_torsion_atom_site_label_4
_geom_torsion
_geom_torsion_site_symmetry_1
_geom_torsion_site_symmetry_2
_geom_torsion_site_symmetry_3
_geom_torsion_site_symmetry_4
_geom_torsion_publ_flag
C6 C1 C2 C3 -5.5(2) . . . . ?
B1 C1 C2 C3 171.63(14) . . . . ?
C6 C1 C2 C20 168.31(14) . . . . ?
B1 C1 C2 C20 -14.6(2) . . . . ?
C1 C2 C3 C4 -0.4(2) . . . . ?
C20 C2 C3 C4 -174.25(15) . . . . ?
C2 C3 C4 C5 4.5(3) . . . . ?
C3 C4 C5 C6 -2.7(3) . . . . ?
C4 C5 C6 C1 -3.3(3) . . . . ?
C4 C5 C6 C60 172.31(16) . . . . ?
C2 C1 C6 C5 7.3(2) . . . . ?
B1 C1 C6 C5 -169.75(15) . . . . ?
C2 C1 C6 C60 -168.20(15) . . . . ?
B1 C1 C6 C60 14.8(2) . . . . ?
C15 C10 C11 C12 -3.2(2) . . . . ?
B1 C10 C11 C12 167.72(17) . . . . ?
C15 C10 C11 Si1 172.94(13) . . . . ?
B1 C10 C11 Si1 -16.1(3) . . . . ?
C10 C11 C12 C13 -0.5(3) . . . . ?
Si1 C11 C12 C13 -177.30(17) . . . . ?
C11 C12 C13 C14 3.1(3) . . . . ?
C12 C13 C14 C15 -1.7(3) . . . . ?
C13 C14 C15 C10 -2.2(3) . . . . ?
C11 C10 C15 C14 4.7(3) . . . . ?
B1 C10 C15 C14 -167.51(16) . . . . ?
C3 C2 C20 C25 -77.1(2) . . . . ?
C1 C2 C20 C25 109.05(18) . . . . ?
C3 C2 C20 C21 99.05(18) . . . . ?
C1 C2 C20 C21 -74.8(2) . . . . ?
C25 C20 C21 C22 -1.6(2) . . . . ?
C2 C20 C21 C22 -177.78(15) . . . . ?
C25 C20 C21 C26 173.09(15) . . . . ?
C2 C20 C21 C26 -3.1(2) . . . . ?
C20 C21 C22 C23 -0.7(3) . . . . ?
C26 C21 C22 C23 -175.45(16) . . . . ?
C21 C22 C23 C24 1.4(3) . . . . ?
C21 C22 C23 C29 -176.73(16) . . . . ?
C22 C23 C24 C25 0.3(3) . . . . ?
C29 C23 C24 C25 178.46(16) . . . . ?
C23 C24 C25 C20 -2.5(3) . . . . ?
C23 C24 C25 C32 174.01(16) . . . . ?
C21 C20 C25 C24 3.1(2) . . . . ?
C2 C20 C25 C24 179.24(15) . . . . ?
C21 C20 C25 C32 -173.29(15) . . . . ?
C2 C20 C25 C32 2.8(2) . . . . ?
C22 C21 C26 C28 -35.8(2) . . . . ?
C20 C21 C26 C28 149.57(16) . . . . ?
C22 C21 C26 C27 88.53(19) . . . . ?
C20 C21 C26 C27 -86.09(19) . . . . ?
C24 C23 C29 C30 148.12(18) . . . . ?
C22 C23 C29 C30 -33.8(3) . . . . ?
C24 C23 C29 C31 -86.5(2) . . . . ?
C22 C23 C29 C31 91.6(2) . . . . ?
C24 C25 C32 C33 47.9(2) . . . . ?
C20 C25 C32 C33 -135.75(17) . . . . ?
C24 C25 C32 C34 -74.99(19) . . . . ?
C20 C25 C32 C34 101.40(18) . . . . ?
C5 C6 C60 C65 94.7(2) . . . . ?
C1 C6 C60 C65 -89.8(2) . . . . ?
C5 C6 C60 C61 -84.6(2) . . . . ?
C1 C6 C60 C61 90.9(2) . . . . ?
C65 C60 C61 C62 4.6(2) . . . . ?
C6 C60 C61 C62 -176.04(16) . . . . ?
C65 C60 C61 C66 -172.93(16) . . . . ?
C6 C60 C61 C66 6.4(2) . . . . ?
C60 C61 C62 C63 -0.5(3) . . . . ?
C66 C61 C62 C63 177.07(19) . . . . ?
C61 C62 C63 C64 -3.4(3) . . . . ?
C61 C62 C63 C70 175.2(2) . . . . ?
C61 C62 C63 C70A -164.3(3) . . . . ?
C62 C63 C64 C65 3.3(3) . . . . ?
C70 C63 C64 C65 -175.4(2) . . . . ?
C70A C63 C64 C65 154.3(5) . . . . ?
C63 C64 C65 C60 0.8(3) . . . . ?
C63 C64 C65 C73 -176.0(2) . . . . ?
C61 C60 C65 C64 -4.8(3) . . . . ?
C6 C60 C65 C64 175.91(17) . . . . ?
C61 C60 C65 C73 171.82(17) . . . . ?
C6 C60 C65 C73 -7.5(3) . . . . ?
C62 C61 C66 C67 51.2(2) . . . . ?
C60 C61 C66 C67 -131.29(18) . . . . ?
C62 C61 C66 C68 -72.4(2) . . . . ?
C60 C61 C66 C68 105.1(2) . . . . ?
C64 C65 C73 C75 -51.2(2) . . . . ?
C60 C65 C73 C75 132.12(19) . . . . ?
C64 C65 C73 C74 72.3(2) . . . . ?
C60 C65 C73 C74 -104.4(2) . . . . ?
C15 C10 B1 C1 -27.4(2) . . . . ?
C11 C10 B1 C1 161.32(16) . . . . ?
C15 C10 B1 Cl1 144.21(13) . . . . ?
C11 C10 B1 Cl1 -27.1(2) . . . . ?
C6 C1 B1 C10 108.72(18) . . . . ?
C2 C1 B1 C10 -68.3(2) . . . . ?
C6 C1 B1 Cl1 -62.87(19) . . . . ?
C2 C1 B1 Cl1 120.12(15) . . . . ?
C64 C63 C70 C71 -93.8(3) . . . . ?
C62 C63 C70 C71 87.6(3) . . . . ?
C64 C63 C70 C72 143.5(5) . . . . ?
C62 C63 C70 C72 -35.0(6) . . . . ?
C64 C63 C70A C72A 112.2(13) . . . . ?
C62 C63 C70A C72A -93.6(12) . . . . ?
C64 C63 C70A C71A -0.4(10) . . . . ?
C62 C63 C70A C71A 153.8(7) . . . . ?
